data_7125247
loop_
_publ_author_name
'Okoromoba, Otome E.'
'Li, Zhou'
'Robertson, Nicole'
'Mashuta, Mark S.'
'Couto, Uenifer R.'
'Tormena, Cl\'audio F'
'Xu, Bo'
'Hammond, Gerald B.'

_publ_section_title
;
 Achieving regio- and stereo-control in the fluorination of aziridines
 under acidic conditions.
;
_journal_issue 91
_journal_name_full 'Chemical communications (Cambridge, England)'
_journal_page_first 13353
_journal_page_last 13356
_journal_paper_doi 10.1039/c6cc07855a
_journal_volume 52
_journal_year 2016
_chemical_absolute_configuration ad
_chemical_formula_moiety 'C16 H17 N O2 S'
_chemical_formula_sum 'C16 H17 N O2 S'
_chemical_formula_weight 287.37
_space_group_IT_number 4
_space_group_name_Hall 'P 2yb'
_space_group_name_H-M_alt 'P 1 21 1'
_symmetry_cell_setting monoclinic
_symmetry_space_group_name_Hall 'P 2yb'
_symmetry_space_group_name_H-M 'P 1 21 1'
_atom_sites_solution_hydrogens geom
_atom_sites_solution_primary direct
_atom_sites_solution_secondary difmap
_audit_update_record
;
2016-07-01 deposited with the CCDC.
2016-10-19 downloaded from the CCDC.
;
_cell_angle_alpha 90.00
_cell_angle_beta 102.802(3)
_cell_angle_gamma 90.00
_cell_formula_units_Z 2
_cell_length_a 7.3082(2)
_cell_length_b 12.6670(4)
_cell_length_c 7.9739(3)
_cell_measurement_reflns_used 13646
_cell_measurement_temperature 100.5(6)
_cell_measurement_theta_max 30.4610
_cell_measurement_theta_min 4.1050
_cell_volume 719.82(4)
_computing_cell_refinement '<i>CrysAlis PRO</i> (Agilent, 2013)'
_computing_data_collection '<i>CrysAlis PRO</i> (Agilent, 2013)'
_computing_data_reduction '<i>CrysAlis PRO</i> (Agilent, 2013)'
_computing_molecular_graphics 'ORTEP-3 (Farrugia, 1997) and Mercury (Macrae<i>et al.</i>, 2006)'
_computing_publication_material 'PLATON (Spek, 2009)'
_computing_structure_refinement '<i>SHELXL-97</i> (Sheldrick, 2008)'
_computing_structure_solution '<i>SHELXS-97</i> (Sheldrick, 2008)'
_diffrn_ambient_temperature 100.5(6)
_diffrn_detector_area_resol_mean 10.2836
_diffrn_measured_fraction_theta_full 0.998
_diffrn_measured_fraction_theta_max 0.998
_diffrn_measurement_details
;
#__ type_ start__ end____ width___ exp.time_
  1 omega  -93.00   19.00   1.0000   30.0000
omega____ theta____ kappa____ phi______ frames
    -      -14.7759  -77.0000  -30.0000 112

#__ type_ start__ end____ width___ exp.time_
  2 omega  -89.00    2.00   1.0000   30.0000
omega____ theta____ kappa____ phi______ frames
    -      -14.7759  -57.0000   90.0000 91

#__ type_ start__ end____ width___ exp.time_
  3 omega  -44.00  -12.00   1.0000   30.0000
omega____ theta____ kappa____ phi______ frames
    -       15.0884  -77.0000 -150.0000 32

#__ type_ start__ end____ width___ exp.time_
  4 omega   -9.00   43.00   1.0000   30.0000
omega____ theta____ kappa____ phi______ frames
    -       15.0884  -77.0000 -150.0000 52

#__ type_ start__ end____ width___ exp.time_
  5 omega  -51.00  -12.00   1.0000   30.0000
omega____ theta____ kappa____ phi______ frames
    -       15.0884  -57.0000 -120.0000 39

#__ type_ start__ end____ width___ exp.time_
  6 omega  -44.00   27.00   1.0000   30.0000
omega____ theta____ kappa____ phi______ frames
    -      -14.7759   57.0000 -120.0000 71

#__ type_ start__ end____ width___ exp.time_
  7 omega  -89.00   15.00   1.0000   30.0000
omega____ theta____ kappa____ phi______ frames
    -      -14.7759  -57.0000 -180.0000 104

#__ type_ start__ end____ width___ exp.time_
  8 omega  -44.00   59.00   1.0000   30.0000
omega____ theta____ kappa____ phi______ frames
    -      -14.7759   57.0000  150.0000 103

#__ type_ start__ end____ width___ exp.time_
  9 omega  -48.00   64.00   1.0000   30.0000
omega____ theta____ kappa____ phi______ frames
    -      -14.7759   77.0000  -60.0000 112

#__ type_ start__ end____ width___ exp.time_
 10 omega  -59.00   45.00   1.0000   30.0000
omega____ theta____ kappa____ phi______ frames
    -       15.0884  -57.0000  -90.0000 104

#__ type_ start__ end____ width___ exp.time_
 11 omega  -59.00   45.00   1.0000   30.0000
omega____ theta____ kappa____ phi______ frames
    -       15.0884  -57.0000   30.0000 104

;
_diffrn_measurement_device_type 'Xcalibur, Ruby, Gemini'
_diffrn_measurement_method '\w scans'
_diffrn_radiation_monochromator graphite
_diffrn_radiation_source 'Enhance (Mo) X-ray Source'
_diffrn_radiation_type 'Mo K\a'
_diffrn_radiation_wavelength 0.71073
_diffrn_reflns_av_R_equivalents 0.0342
_diffrn_reflns_av_sigmaI/netI 0.0209
_diffrn_reflns_limit_h_max 9
_diffrn_reflns_limit_h_min -9
_diffrn_reflns_limit_k_max 16
_diffrn_reflns_limit_k_min -16
_diffrn_reflns_limit_l_max 10
_diffrn_reflns_limit_l_min -10
_diffrn_reflns_number 17424
_diffrn_reflns_theta_full 28.16
_diffrn_reflns_theta_max 28.16
_diffrn_reflns_theta_min 3.28
_exptl_absorpt_coefficient_mu 0.225
_exptl_absorpt_correction_T_max 1.000
_exptl_absorpt_correction_T_min 0.928
_exptl_absorpt_correction_type multi-scan
_exptl_absorpt_process_details
;
CrysAlisPro, Agilent Technologies,
Version 1.171.36.32 SCALE3 ABSPACK.
;
_exptl_crystal_colour colorless
_exptl_crystal_density_diffrn 1.326
_exptl_crystal_density_method 'not measured'
_exptl_crystal_description prism
_exptl_crystal_F_000 304
_exptl_crystal_recrystallization_method 'Re-crystallisation from solvent'
_exptl_crystal_size_max 0.38
_exptl_crystal_size_mid 0.28
_exptl_crystal_size_min 0.10
_refine_diff_density_max 0.291
_refine_diff_density_min -0.195
_refine_diff_density_rms 0.035
_refine_ls_abs_structure_details 'Flack H D (1983), Acta Cryst. A39, 876-881'
_refine_ls_abs_structure_Flack -0.03(4)
_refine_ls_extinction_method none
_refine_ls_goodness_of_fit_ref 1.019
_refine_ls_hydrogen_treatment mixed
_refine_ls_matrix_type full
_refine_ls_number_parameters 238
_refine_ls_number_reflns 3518
_refine_ls_number_restraints 1
_refine_ls_restrained_S_all 1.019
_refine_ls_R_factor_all 0.0260
_refine_ls_R_factor_gt 0.0254
_refine_ls_shift/su_max 0.000
_refine_ls_shift/su_mean 0.000
_refine_ls_structure_factor_coef Fsqd
_refine_ls_weighting_details 'calc w=1/[\s^2^(Fo^2^)+(0.0169P)^2^+0.2712P] where P=(Fo^2^+2Fc^2^)/3'
_refine_ls_weighting_scheme calc
_refine_ls_wR_factor_gt 0.0581
_refine_ls_wR_factor_ref 0.0585
_reflns_number_gt 3455
_reflns_number_total 3518
_reflns_threshold_expression >2sigma(I)
_cod_data_source_file c6cc07855a2.cif
_cod_data_source_block gbh36_S1d
_cod_original_sg_symbol_Hall 'P 2yb  '
_cod_original_sg_symbol_H-M 'P 21'
_cod_database_code 7125247

loop_
_symmetry_equiv_pos_as_xyz
'x, y, z'
'-x, y+1/2, -z'

loop_
_atom_site_label
_atom_site_type_symbol
_atom_site_fract_x
_atom_site_fract_y
_atom_site_fract_z
_atom_site_U_iso_or_equiv
_atom_site_adp_type
_atom_site_occupancy
_atom_site_symmetry_multiplicity
_atom_site_calc_flag
_atom_site_refinement_flags
S1 S 1.10608(4) 0.33968(2) 0.34631(4) 0.01881(7) Uani 1 1 d .
O1 O 1.14245(16) 0.25351(9) 0.46614(13) 0.0291(2) Uani 1 1 d .
O2 O 1.26047(13) 0.40693(9) 0.33076(13) 0.0254(2) Uani 1 1 d .
N1 N 0.92996(16) 0.40753(9) 0.39491(14) 0.0183(2) Uani 1 1 d .
C1 C 0.99813(17) 0.29348(10) 0.14065(16) 0.0166(2) Uani 1 1 d .
C2 C 0.87641(19) 0.20793(11) 0.12424(18) 0.0210(3) Uani 1 1 d .
H2 H 0.849(2) 0.1738(15) 0.227(2) 0.024(4) Uiso 1 1 d .
C3 C 0.78736(19) 0.17461(11) -0.03857(19) 0.0222(3) Uani 1 1 d .
H3 H 0.706(2) 0.1181(15) -0.049(2) 0.025(5) Uiso 1 1 d .
C4 C 0.81665(18) 0.22574(11) -0.18527(17) 0.0198(3) Uani 1 1 d .
C5 C 0.94325(18) 0.30958(11) -0.16452(17) 0.0203(3) Uani 1 1 d .
H5 H 0.969(2) 0.3414(15) -0.262(2) 0.025(4) Uiso 1 1 d .
C6 C 1.03367(17) 0.34450(12) -0.00228(15) 0.0184(2) Uani 1 1 d .
H6 H 1.120(2) 0.4013(13) 0.0122(19) 0.017(4) Uiso 1 1 d .
C7 C 0.7100(2) 0.19506(12) -0.36228(19) 0.0266(3) Uani 1 1 d .
H7A H 0.6807 0.1211 -0.3641 0.040 Uiso 1 1 calc R
H7B H 0.7853 0.2094 -0.4442 0.040 Uiso 1 1 calc R
H7C H 0.5958 0.2351 -0.3916 0.040 Uiso 1 1 calc R
C8 C 0.9856(2) 0.50011(11) 0.51171(18) 0.0218(3) Uani 1 1 d .
H8A H 0.911(3) 0.5097(14) 0.591(2) 0.026(4) Uiso 1 1 d .
H8B H 1.112(2) 0.5105(13) 0.555(2) 0.024(4) Uiso 1 1 d .
C9 C 0.90550(19) 0.51768(10) 0.32754(17) 0.0183(2) Uani 1 1 d .
H9 H 0.986(2) 0.5381(12) 0.2596(19) 0.011(3) Uiso 1 1 d .
C10 C 0.70469(19) 0.55121(12) 0.26222(18) 0.0219(3) Uani 1 1 d .
H10A H 0.631(2) 0.5170(13) 0.332(2) 0.018(4) Uiso 1 1 d .
H10B H 0.695(2) 0.6259(14) 0.277(2) 0.023(4) Uiso 1 1 d .
C11 C 0.63511(17) 0.52494(11) 0.07412(17) 0.0190(3) Uani 1 1 d .
C12 C 0.67098(19) 0.59355(12) -0.05091(19) 0.0229(3) Uani 1 1 d .
H12 H 0.733(2) 0.6601(14) -0.016(2) 0.027(4) Uiso 1 1 d .
C13 C 0.6107(2) 0.57018(13) -0.22472(19) 0.0263(3) Uani 1 1 d .
H13 H 0.634(3) 0.6196(16) -0.312(3) 0.038(5) Uiso 1 1 d .
C14 C 0.5135(2) 0.47744(13) -0.27485(19) 0.0265(3) Uani 1 1 d .
H14 H 0.478(2) 0.4607(13) -0.391(2) 0.023(4) Uiso 1 1 d .
C15 C 0.47746(19) 0.40865(12) -0.1510(2) 0.0256(3) Uani 1 1 d .
H15 H 0.409(3) 0.3439(18) -0.184(2) 0.040(5) Uiso 1 1 d .
C16 C 0.53848(18) 0.43154(11) 0.02261(19) 0.0221(3) Uani 1 1 d .
H16 H 0.515(2) 0.3838(14) 0.111(2) 0.028(4) Uiso 1 1 d .

loop_
_atom_site_aniso_label
_atom_site_aniso_U_11
_atom_site_aniso_U_22
_atom_site_aniso_U_33
_atom_site_aniso_U_23
_atom_site_aniso_U_13
_atom_site_aniso_U_12
S1 0.01897(14) 0.02214(15) 0.01494(13) -0.00103(13) 0.00293(10) 0.00447(13)
O1 0.0373(6) 0.0299(6) 0.0192(5) 0.0038(4) 0.0046(4) 0.0122(5)
O2 0.0169(5) 0.0356(6) 0.0224(5) -0.0082(4) 0.0017(4) -0.0006(4)
N1 0.0208(5) 0.0185(5) 0.0166(5) 0.0005(4) 0.0058(4) 0.0026(4)
C1 0.0177(6) 0.0172(6) 0.0152(5) -0.0018(5) 0.0040(5) 0.0030(5)
C2 0.0225(6) 0.0199(6) 0.0230(6) 0.0026(5) 0.0102(5) -0.0008(5)
C3 0.0192(6) 0.0177(6) 0.0312(7) -0.0013(6) 0.0089(5) -0.0037(5)
C4 0.0164(6) 0.0207(6) 0.0222(6) -0.0036(5) 0.0041(5) 0.0023(5)
C5 0.0232(6) 0.0209(7) 0.0176(6) 0.0017(5) 0.0061(5) -0.0006(5)
C6 0.0194(5) 0.0169(5) 0.0197(5) -0.0001(6) 0.0059(4) -0.0009(6)
C7 0.0238(7) 0.0289(8) 0.0251(7) -0.0069(6) 0.0014(5) -0.0012(6)
C8 0.0253(7) 0.0216(7) 0.0185(6) -0.0032(5) 0.0051(5) 0.0032(5)
C9 0.0205(6) 0.0167(6) 0.0177(6) 0.0000(5) 0.0041(5) 0.0005(5)
C10 0.0215(6) 0.0233(7) 0.0212(6) -0.0020(5) 0.0050(5) 0.0054(5)
C11 0.0129(5) 0.0217(7) 0.0222(6) -0.0005(5) 0.0035(5) 0.0045(5)
C12 0.0185(6) 0.0220(7) 0.0277(7) 0.0015(6) 0.0040(5) 0.0001(5)
C13 0.0229(7) 0.0324(8) 0.0232(7) 0.0079(6) 0.0046(5) 0.0033(6)
C14 0.0180(6) 0.0387(8) 0.0205(7) -0.0020(6) -0.0009(5) 0.0040(6)
C15 0.0162(6) 0.0273(7) 0.0321(7) -0.0070(6) 0.0031(5) -0.0023(5)
C16 0.0175(6) 0.0216(7) 0.0286(7) 0.0028(6) 0.0078(5) 0.0015(5)

loop_
_atom_type_symbol
_atom_type_description
_atom_type_scat_dispersion_real
_atom_type_scat_dispersion_imag
_atom_type_scat_source
C C 0.0033 0.0016 'International Tables Vol C Tables 4.2.6.8 and 6.1.1.4'
H H 0.0000 0.0000 'International Tables Vol C Tables 4.2.6.8 and 6.1.1.4'
N N 0.0061 0.0033 'International Tables Vol C Tables 4.2.6.8 and 6.1.1.4'
O O 0.0106 0.0060 'International Tables Vol C Tables 4.2.6.8 and 6.1.1.4'
S S 0.1246 0.1234 'International Tables Vol C Tables 4.2.6.8 and 6.1.1.4'

loop_
_geom_angle_atom_site_label_1
_geom_angle_atom_site_label_2
_geom_angle_atom_site_label_3
_geom_angle
O1 S1 O2 118.27(7)
O1 S1 N1 106.04(6)
O2 S1 N1 112.07(6)
O1 S1 C1 110.29(7)
O2 S1 C1 108.37(6)
N1 S1 C1 100.32(6)
C9 N1 C8 59.03(8)
C9 N1 S1 115.89(9)
C8 N1 S1 115.62(9)
C6 C1 C2 121.31(12)
C6 C1 S1 119.09(10)
C2 C1 S1 119.59(10)
C3 C2 C1 118.99(12)
C3 C2 H2 120.5(10)
C1 C2 H2 120.4(10)
C2 C3 C4 121.19(13)
C2 C3 H3 118.9(11)
C4 C3 H3 119.9(11)
C5 C4 C3 118.39(12)
C5 C4 C7 120.03(13)
C3 C4 C7 121.54(13)
C6 C5 C4 121.31(13)
C6 C5 H5 119.7(11)
C4 C5 H5 119.0(11)
C1 C6 C5 118.77(13)
C1 C6 H6 119.7(9)
C5 C6 H6 121.5(9)
C4 C7 H7A 109.5
C4 C7 H7B 109.5
H7A C7 H7B 109.5
C4 C7 H7C 109.5
H7A C7 H7C 109.5
H7B C7 H7C 109.5
C9 C8 N1 60.31(8)
C9 C8 H8A 119.8(11)
N1 C8 H8A 114.0(11)
C9 C8 H8B 119.5(11)
N1 C8 H8B 117.0(11)
H8A C8 H8B 114.7(15)
C8 C9 N1 60.66(9)
C8 C9 C10 121.96(12)
N1 C9 C10 114.73(11)
C8 C9 H9 117.6(9)
N1 C9 H9 115.6(10)
C10 C9 H9 114.8(9)
C9 C10 C11 111.67(11)
C9 C10 H10A 107.6(9)
C11 C10 H10A 111.6(9)
C9 C10 H10B 109.1(10)
C11 C10 H10B 108.6(10)
H10A C10 H10B 108.1(14)
C12 C11 C16 118.90(13)
C12 C11 C10 119.93(13)
C16 C11 C10 121.15(12)
C13 C12 C11 120.89(13)
C13 C12 H12 119.8(10)
C11 C12 H12 119.2(10)
C14 C13 C12 119.83(14)
C14 C13 H13 119.7(12)
C12 C13 H13 120.5(12)
C13 C14 C15 119.60(14)
C13 C14 H14 119.7(11)
C15 C14 H14 120.7(11)
C14 C15 C16 120.65(14)
C14 C15 H15 120.6(11)
C16 C15 H15 118.8(11)
C15 C16 C11 120.12(13)
C15 C16 H16 121.5(10)
C11 C16 H16 118.4(10)

loop_
_geom_bond_atom_site_label_1
_geom_bond_atom_site_label_2
_geom_bond_distance
S1 O1 1.4361(11)
S1 O2 1.4409(11)
S1 N1 1.6633(11)
S1 C1 1.7552(13)
N1 C9 1.4917(17)
N1 C8 1.4968(18)
C1 C6 1.3840(18)
C1 C2 1.3897(18)
C2 C3 1.383(2)
C2 H2 0.989(18)
C3 C4 1.395(2)
C3 H3 0.924(19)
C4 C5 1.3940(18)
C4 C7 1.5044(19)
C5 C6 1.3882(17)
C5 H5 0.930(17)
C6 H6 0.946(16)
C7 H7A 0.9600
C7 H7B 0.9600
C7 H7C 0.9600
C8 C9 1.4724(19)
C8 H8A 0.930(18)
C8 H8B 0.921(17)
C9 C10 1.5056(18)
C9 H9 0.923(15)
C10 C11 1.5103(18)
C10 H10A 0.963(17)
C10 H10B 0.958(18)
C11 C12 1.391(2)
C11 C16 1.3924(19)
C12 C13 1.390(2)
C12 H12 0.968(18)
C13 C14 1.385(2)
C13 H13 0.98(2)
C14 C15 1.386(2)
C14 H14 0.926(17)
C15 C16 1.387(2)
C15 H15 0.97(2)
C16 H16 0.970(18)

loop_
_geom_torsion_atom_site_label_1
_geom_torsion_atom_site_label_2
_geom_torsion_atom_site_label_3
_geom_torsion_atom_site_label_4
_geom_torsion
O1 S1 N1 C9 161.44(9)
O2 S1 N1 C9 31.03(11)
C1 S1 N1 C9 -83.77(10)
O1 S1 N1 C8 95.12(10)
O2 S1 N1 C8 -35.30(11)
C1 S1 N1 C8 -150.10(10)
O1 S1 C1 C6 -147.78(10)
O2 S1 C1 C6 -16.87(12)
N1 S1 C1 C6 100.70(11)
O1 S1 C1 C2 33.38(12)
O2 S1 C1 C2 164.29(10)
N1 S1 C1 C2 -78.14(11)
C6 C1 C2 C3 -1.01(19)
S1 C1 C2 C3 177.81(11)
C1 C2 C3 C4 -0.5(2)
C2 C3 C4 C5 2.1(2)
C2 C3 C4 C7 -175.53(13)
C3 C4 C5 C6 -2.31(19)
C7 C4 C5 C6 175.37(13)
C2 C1 C6 C5 0.82(19)
S1 C1 C6 C5 -178.01(10)
C4 C5 C6 C1 0.88(19)
S1 N1 C8 C9 106.08(10)
N1 C8 C9 C10 102.41(14)
S1 N1 C9 C8 -105.62(11)
C8 N1 C9 C10 -114.18(13)
S1 N1 C9 C10 140.20(10)
C8 C9 C10 C11 -158.53(13)
N1 C9 C10 C11 -88.93(14)
C9 C10 C11 C12 -84.00(16)
C9 C10 C11 C16 94.55(15)
C16 C11 C12 C13 0.5(2)
C10 C11 C12 C13 179.04(13)
C11 C12 C13 C14 0.0(2)
C12 C13 C14 C15 -0.1(2)
C13 C14 C15 C16 -0.3(2)
C14 C15 C16 C11 0.8(2)
C12 C11 C16 C15 -0.82(19)
C10 C11 C16 C15 -179.39(12)
